data_7155014
loop_
_publ_author_name
'Mangina, N. S. V. M. Rao'
'Suresh, Surisetti'
'Sridhar, Balasubramanian'
'Karunakar, Galla V.'

_publ_section_title
;
 Gold(iii)-catalyzed synthesis of aroylbenzo[b]oxepin-3-ones from
 ortho-O-propargyl-1-one substituted arylaldehydes.
;
_journal_issue 14
_journal_name_full 'Organic &amp; biomolecular chemistry'
_journal_page_first 3526
_journal_page_last 3535
_journal_paper_doi 10.1039/c5ob02676h
_journal_volume 14
_journal_year 2016
_chemical_formula_moiety 'C18 H13 F O4'
_chemical_formula_sum 'C18 H13 F O4'
_chemical_formula_weight 312.28
_space_group_crystal_system monoclinic
_space_group_IT_number 14
_space_group_name_Hall '-P 2yn'
_space_group_name_H-M_alt 'P 1 21/n 1'
_symmetry_space_group_name_Hall '-P 2yn'
_symmetry_space_group_name_H-M 'P 1 21/n 1'
_atom_sites_solution_hydrogens geom
_audit_creation_method SHELXL-2014/7
_audit_update_record
;
2015-11-02 deposited with the CCDC.
2016-03-04 downloaded from the CCDC.
;
_cell_angle_alpha 90
_cell_angle_beta 96.3430(10)
_cell_angle_gamma 90
_cell_formula_units_Z 4
_cell_length_a 8.1761(5)
_cell_length_b 11.9692(7)
_cell_length_c 15.1398(9)
_cell_measurement_reflns_used 8279
_cell_measurement_temperature 294(2)
_cell_measurement_theta_max 28.21
_cell_measurement_theta_min 2.17
_cell_volume 1472.53(15)
_computing_cell_refinement 'SAINT (Bruker, 2001)'
_computing_data_collection 'SMART (Bruker, 2001)'
_computing_data_reduction 'SAINT (Bruker, 2001)'
_computing_molecular_graphics 'SHELXL2014 (Sheldrick, 2015)'
_computing_publication_material 'SHELXL2014 (Sheldrick, 2015)'
_computing_structure_refinement 'SHELXL-2014/7 (Sheldrick, 2015)'
_computing_structure_solution 'SHELXL-2014/7 (Sheldrick, 2015)'
_diffrn_ambient_temperature 294(2)
_diffrn_measured_fraction_theta_full 0.999
_diffrn_measured_fraction_theta_max 0.970
_diffrn_measurement_device_type 'Bruker SMART APEX CCD area-detector'
_diffrn_measurement_method \w
_diffrn_radiation_type MoK\a
_diffrn_radiation_wavelength 0.71073
_diffrn_reflns_av_R_equivalents 0.0205
_diffrn_reflns_av_unetI/netI 0.0156
_diffrn_reflns_Laue_measured_fraction_full 0.999
_diffrn_reflns_Laue_measured_fraction_max 0.970
_diffrn_reflns_limit_h_max 10
_diffrn_reflns_limit_h_min -10
_diffrn_reflns_limit_k_max 15
_diffrn_reflns_limit_k_min -15
_diffrn_reflns_limit_l_max 20
_diffrn_reflns_limit_l_min -20
_diffrn_reflns_number 16820
_diffrn_reflns_point_group_measured_fraction_full 0.999
_diffrn_reflns_point_group_measured_fraction_max 0.970
_diffrn_reflns_theta_full 25.242
_diffrn_reflns_theta_max 28.305
_diffrn_reflns_theta_min 2.174
_exptl_absorpt_coefficient_mu 0.108
_exptl_absorpt_correction_T_max 0.98
_exptl_absorpt_correction_T_min 0.94
_exptl_absorpt_correction_type multi-scan
_exptl_absorpt_process_details 'SADABS; Bruker,2001'
_exptl_crystal_colour colorless
_exptl_crystal_density_diffrn 1.409
_exptl_crystal_description block
_exptl_crystal_F_000 648
_exptl_crystal_size_max 0.210
_exptl_crystal_size_mid 0.180
_exptl_crystal_size_min 0.120
_refine_diff_density_max 0.291
_refine_diff_density_min -0.309
_refine_diff_density_rms 0.047
_refine_ls_extinction_method none
_refine_ls_goodness_of_fit_ref 1.036
_refine_ls_hydrogen_treatment constr
_refine_ls_matrix_type full
_refine_ls_number_parameters 209
_refine_ls_number_reflns 3547
_refine_ls_number_restraints 0
_refine_ls_restrained_S_all 1.036
_refine_ls_R_factor_all 0.0600
_refine_ls_R_factor_gt 0.0527
_refine_ls_shift/su_max 0.000
_refine_ls_shift/su_mean 0.000
_refine_ls_structure_factor_coef Fsqd
_refine_ls_weighting_details 'w=1/[\s^2^(Fo^2^)+(0.0865P)^2^+0.3503P] where P=(Fo^2^+2Fc^2^)/3'
_refine_ls_weighting_scheme calc
_refine_ls_wR_factor_gt 0.1496
_refine_ls_wR_factor_ref 0.1574
_reflns_Friedel_coverage 0.000
_reflns_number_gt 2998
_reflns_number_total 3547
_reflns_threshold_expression 'I > 2\s(I)'
_cod_data_source_file c5ob02676h2.cif
_cod_data_source_block BA52m
_cod_depositor_comments 'Adding full bibliography for 7155014.cif.'
_cod_database_code 7155014
_shelx_shelxl_version_number 2014/7
_shelx_space_group_comment
;
The symmetry employed for this shelxl refinement is uniquely defined
by the following loop, which should always be used as a source of
symmetry information in preference to the above space-group names.
They are only intended as comments.
;
_shelx_estimated_absorpt_t_min 0.978
_shelx_estimated_absorpt_t_max 0.987

loop_
_space_group_symop_operation_xyz
'x, y, z'
'-x+1/2, y+1/2, -z+1/2'
'-x, -y, -z'
'x-1/2, -y-1/2, z-1/2'

loop_
_atom_site_label
_atom_site_type_symbol
_atom_site_fract_x
_atom_site_fract_y
_atom_site_fract_z
_atom_site_U_iso_or_equiv
_atom_site_adp_type
_atom_site_occupancy
_atom_site_site_symmetry_order
_atom_site_calc_flag
_atom_site_refinement_flags_posn
_atom_site_refinement_flags_adp
C1 C 0.23822(18) 0.46142(13) 0.63609(9) 0.0471(3) Uani 1 1 d . .
C2 C 0.3153(2) 0.56483(13) 0.64157(10) 0.0526(4) Uani 1 1 d . .
H2 H 0.3406 0.5985 0.6968 0.063 Uiso 1 1 calc R U
C3 C 0.3549(3) 0.61851(15) 0.56582(12) 0.0643(4) Uani 1 1 d . .
H3 H 0.4094 0.6868 0.5692 0.077 Uiso 1 1 calc R U
C4 C 0.3111(3) 0.56761(17) 0.48547(11) 0.0654(5) Uani 1 1 d . .
C5 C 0.2330(3) 0.46629(18) 0.47674(11) 0.0677(5) Uani 1 1 d . .
H5 H 0.2034 0.4351 0.4210 0.081 Uiso 1 1 calc R U
C6 C 0.1996(2) 0.41173(15) 0.55313(11) 0.0582(4) Uani 1 1 d . .
H6 H 0.1509 0.3414 0.5492 0.070 Uiso 1 1 calc R U
C7 C 0.2017(2) 0.39891(13) 0.71648(10) 0.0524(4) Uani 1 1 d . .
C8 C 0.19699(17) 0.45969(12) 0.80343(9) 0.0442(3) Uani 1 1 d . .
C9 C 0.27663(17) 0.41094(12) 0.87567(10) 0.0449(3) Uani 1 1 d . .
H9 H 0.3297 0.3447 0.8639 0.054 Uiso 1 1 calc R U
C10 C 0.29509(16) 0.44255(12) 0.96867(9) 0.0435(3) Uani 1 1 d . .
C11 C 0.35882(19) 0.36290(14) 1.03152(11) 0.0540(4) Uani 1 1 d . .
H11 H 0.3855 0.2919 1.0128 0.065 Uiso 1 1 calc R U
C12 C 0.3821(2) 0.38897(18) 1.12037(12) 0.0627(5) Uani 1 1 d . .
H12 H 0.4248 0.3355 1.1612 0.075 Uiso 1 1 calc R U
C13 C 0.3429(2) 0.49353(17) 1.14960(10) 0.0602(5) Uani 1 1 d . .
H13 H 0.3565 0.5095 1.2101 0.072 Uiso 1 1 calc R U
C14 C 0.2835(2) 0.57478(14) 1.08960(9) 0.0529(4) Uani 1 1 d . .
C15 C 0.26159(17) 0.54894(12) 0.99863(8) 0.0435(3) Uani 1 1 d . .
C16 C 0.06985(19) 0.62241(14) 0.88554(10) 0.0506(4) Uani 1 1 d . .
H16A H 0.0289 0.6961 0.8680 0.061 Uiso 1 1 calc R U
H16B H -0.0103 0.5877 0.9196 0.061 Uiso 1 1 calc R U
C17 C 0.08207(18) 0.55411(14) 0.80300(9) 0.0498(4) Uani 1 1 d . .
C18 C 0.2465(4) 0.7093(2) 1.20167(13) 0.0965(8) Uani 1 1 d . .
H18A H 0.1670 0.6645 1.2277 0.145 Uiso 1 1 calc R U
H18B H 0.2195 0.7869 1.2070 0.145 Uiso 1 1 calc R U
H18C H 0.3540 0.6955 1.2320 0.145 Uiso 1 1 calc R U
F1 F 0.3484(2) 0.62050(12) 0.41092(8) 0.0991(5) Uani 1 1 d . .
O1 O 0.21954(13) 0.63458(9) 0.94112(7) 0.0500(3) Uani 1 1 d . .
O2 O -0.01454(18) 0.57241(16) 0.73832(8) 0.0866(5) Uani 1 1 d . .
O3 O 0.1810(2) 0.29837(11) 0.71412(9) 0.0895(5) Uani 1 1 d . .
O4 O 0.2449(2) 0.68127(11) 1.11047(8) 0.0781(4) Uani 1 1 d . .

loop_
_atom_site_aniso_label
_atom_site_aniso_U_11
_atom_site_aniso_U_22
_atom_site_aniso_U_33
_atom_site_aniso_U_23
_atom_site_aniso_U_13
_atom_site_aniso_U_12
C1 0.0544(8) 0.0475(7) 0.0397(7) -0.0072(5) 0.0067(6) 0.0047(6)
C2 0.0661(9) 0.0483(8) 0.0432(7) -0.0044(6) 0.0044(6) 0.0031(7)
C3 0.0819(12) 0.0520(9) 0.0598(10) 0.0068(7) 0.0116(8) 0.0031(8)
C4 0.0858(12) 0.0670(11) 0.0453(8) 0.0105(7) 0.0159(8) 0.0193(9)
C5 0.0853(12) 0.0789(12) 0.0387(8) -0.0097(8) 0.0057(7) 0.0131(10)
C6 0.0721(10) 0.0583(9) 0.0444(8) -0.0134(7) 0.0066(7) 0.0002(8)
C7 0.0661(9) 0.0479(8) 0.0439(8) -0.0079(6) 0.0098(6) -0.0043(7)
C8 0.0479(7) 0.0471(7) 0.0381(6) -0.0051(5) 0.0078(5) -0.0028(6)
C9 0.0474(7) 0.0417(7) 0.0463(7) 0.0014(6) 0.0087(6) -0.0016(5)
C10 0.0411(6) 0.0492(7) 0.0400(6) 0.0080(5) 0.0039(5) -0.0055(5)
C11 0.0495(8) 0.0558(9) 0.0561(9) 0.0153(7) 0.0028(6) -0.0007(6)
C12 0.0542(9) 0.0805(12) 0.0512(9) 0.0281(8) -0.0040(7) -0.0071(8)
C13 0.0581(9) 0.0846(12) 0.0364(7) 0.0125(7) -0.0014(6) -0.0192(8)
C14 0.0590(9) 0.0638(9) 0.0356(7) 0.0014(6) 0.0032(6) -0.0166(7)
C15 0.0473(7) 0.0491(7) 0.0336(6) 0.0053(5) 0.0026(5) -0.0094(6)
C16 0.0565(8) 0.0553(8) 0.0394(7) -0.0016(6) 0.0028(6) 0.0116(6)
C17 0.0491(7) 0.0626(9) 0.0372(7) -0.0028(6) 0.0020(5) 0.0072(6)
C18 0.149(2) 0.0971(16) 0.0461(10) -0.0230(10) 0.0245(12) -0.0392(16)
F1 0.1464(13) 0.0983(10) 0.0565(7) 0.0248(6) 0.0289(7) 0.0132(9)
O1 0.0647(6) 0.0451(6) 0.0390(5) 0.0049(4) 0.0001(4) -0.0073(4)
O2 0.0801(9) 0.1295(13) 0.0453(6) -0.0173(7) -0.0156(6) 0.0470(9)
O3 0.1613(16) 0.0501(7) 0.0613(8) -0.0110(6) 0.0310(9) -0.0216(8)
O4 0.1257(12) 0.0690(8) 0.0397(6) -0.0113(5) 0.0099(7) -0.0116(8)

loop_
_atom_type_symbol
_atom_type_description
_atom_type_scat_dispersion_real
_atom_type_scat_dispersion_imag
_atom_type_scat_source
C C 0.0033 0.0016 'International Tables Vol C Tables 4.2.6.8 and 6.1.1.4'
H H 0.0000 0.0000 'International Tables Vol C Tables 4.2.6.8 and 6.1.1.4'
F F 0.0171 0.0103 'International Tables Vol C Tables 4.2.6.8 and 6.1.1.4'
O O 0.0106 0.0060 'International Tables Vol C Tables 4.2.6.8 and 6.1.1.4'

loop_
_geom_angle_atom_site_label_1
_geom_angle_atom_site_label_2
_geom_angle_atom_site_label_3
_geom_angle
C2 C1 C6 119.39(15)
C2 C1 C7 122.07(13)
C6 C1 C7 118.48(15)
C3 C2 C1 120.73(15)
C3 C2 H2 119.6
C1 C2 H2 119.6
C4 C3 C2 117.81(17)
C4 C3 H3 121.1
C2 C3 H3 121.1
F1 C4 C5 118.53(17)
F1 C4 C3 117.98(19)
C5 C4 C3 123.48(16)
C4 C5 C6 118.10(16)
C4 C5 H5 121.0
C6 C5 H5 121.0
C5 C6 C1 120.42(17)
C5 C6 H6 119.8
C1 C6 H6 119.8
O3 C7 C1 120.94(14)
O3 C7 C8 119.10(15)
C1 C7 C8 119.91(13)
C9 C8 C17 126.17(13)
C9 C8 C7 116.38(13)
C17 C8 C7 116.44(12)
C8 C9 C10 131.81(14)
C8 C9 H9 114.1
C10 C9 H9 114.1
C15 C10 C11 118.18(14)
C15 C10 C9 123.60(13)
C11 C10 C9 118.13(14)
C12 C11 C10 120.65(16)
C12 C11 H11 119.7
C10 C11 H11 119.7
C11 C12 C13 120.61(15)
C11 C12 H12 119.7
C13 C12 H12 119.7
C12 C13 C14 120.38(15)
C12 C13 H13 119.8
C14 C13 H13 119.8
O4 C14 C13 125.53(15)
O4 C14 C15 115.29(14)
C13 C14 C15 119.17(16)
O1 C15 C10 121.68(12)
O1 C15 C14 117.16(14)
C10 C15 C14 120.94(13)
O1 C16 C17 114.66(12)
O1 C16 H16A 108.6
C17 C16 H16A 108.6
O1 C16 H16B 108.6
C17 C16 H16B 108.6
H16A C16 H16B 107.6
O2 C17 C8 120.23(14)
O2 C17 C16 118.48(14)
C8 C17 C16 120.99(12)
O4 C18 H18A 109.5
O4 C18 H18B 109.5
H18A C18 H18B 109.5
O4 C18 H18C 109.5
H18A C18 H18C 109.5
H18B C18 H18C 109.5
C15 O1 C16 116.29(11)
C14 O4 C18 118.07(17)

loop_
_geom_bond_atom_site_label_1
_geom_bond_atom_site_label_2
_geom_bond_distance
C1 C2 1.387(2)
C1 C6 1.394(2)
C1 C7 1.487(2)
C2 C3 1.384(2)
C2 H2 0.9300
C3 C4 1.372(3)
C3 H3 0.9300
C4 F1 1.358(2)
C4 C5 1.370(3)
C5 C6 1.382(3)
C5 H5 0.9300
C6 H6 0.9300
C7 O3 1.215(2)
C7 C8 1.5084(19)
C8 C9 1.343(2)
C8 C17 1.469(2)
C9 C10 1.450(2)
C9 H9 0.9300
C10 C15 1.389(2)
C10 C11 1.406(2)
C11 C12 1.373(3)
C11 H11 0.9300
C12 C13 1.377(3)
C12 H12 0.9300
C13 C14 1.382(2)
C13 H13 0.9300
C14 O4 1.359(2)
C14 C15 1.4036(19)
C15 O1 1.3642(17)
C16 O1 1.4140(18)
C16 C17 1.506(2)
C16 H16A 0.9700
C16 H16B 0.9700
C17 O2 1.2083(18)
C18 O4 1.420(2)
C18 H18A 0.9600
C18 H18B 0.9600
C18 H18C 0.9600

loop_
_geom_torsion_atom_site_label_1
_geom_torsion_atom_site_label_2
_geom_torsion_atom_site_label_3
_geom_torsion_atom_site_label_4
_geom_torsion
C6 C1 C2 C3 -0.4(2)
C7 C1 C2 C3 176.81(16)
C1 C2 C3 C4 1.9(3)
C2 C3 C4 F1 179.42(16)
C2 C3 C4 C5 -1.0(3)
F1 C4 C5 C6 178.28(17)
C3 C4 C5 C6 -1.3(3)
C4 C5 C6 C1 2.7(3)
C2 C1 C6 C5 -2.0(3)
C7 C1 C6 C5 -179.28(16)
C2 C1 C7 O3 -157.86(18)
C6 C1 C7 O3 19.4(3)
C2 C1 C7 C8 19.6(2)
C6 C1 C7 C8 -163.15(15)
O3 C7 C8 C9 43.4(2)
C1 C7 C8 C9 -134.13(15)
O3 C7 C8 C17 -125.83(19)
C1 C7 C8 C17 56.66(19)
C17 C8 C9 C10 -10.3(3)
C7 C8 C9 C10 -178.30(14)
C8 C9 C10 C15 -16.0(2)
C8 C9 C10 C11 167.52(15)
C15 C10 C11 C12 2.0(2)
C9 C10 C11 C12 178.66(14)
C10 C11 C12 C13 0.3(2)
C11 C12 C13 C14 -1.7(3)
C12 C13 C14 O4 -178.18(16)
C12 C13 C14 C15 0.8(2)
C11 C10 C15 O1 171.58(13)
C9 C10 C15 O1 -4.9(2)
C11 C10 C15 C14 -2.9(2)
C9 C10 C15 C14 -179.35(13)
O4 C14 C15 O1 5.9(2)
C13 C14 C15 O1 -173.21(13)
O4 C14 C15 C10 -179.36(14)
C13 C14 C15 C10 1.5(2)
C9 C8 C17 O2 -160.24(18)
C7 C8 C17 O2 7.8(2)
C9 C8 C17 C16 13.4(2)
C7 C8 C17 C16 -178.60(14)
O1 C16 C17 O2 -152.72(17)
O1 C16 C17 C8 33.5(2)
C10 C15 O1 C16 64.17(18)
C14 C15 O1 C16 -121.14(14)
C17 C16 O1 C15 -83.08(16)
C13 C14 O4 C18 -7.9(3)
C15 C14 O4 C18 173.03(18)
